data_7042669
loop_
_publ_author_name
'Dhiman, Rishu'
'Prashanth, Billa'
'Bawari, Deependra'
'Mandal, Ushnish'
'Verma, Aditya'
'Roychoudhury, Angshuman'
'Singh, Sanjay'

_publ_section_title
;
 Hg(II) and Pd(II) complexes with a new selenoether bridged biscarbene
 ligand: Efficient mono- and bis-arylation of methyl acrylate with a
 pincer biscarbene Pd(II) precatalyst
;
_journal_name_full 'Dalton Trans.'
_journal_paper_doi 10.1039/C6DT04505G
_journal_year 2017
_chemical_formula_moiety 'C32 H29 N4 Pd Se, N O3, 0.75(H2 O)'
_chemical_formula_sum 'C32 H30.5 N5 O3.75 Pd Se'
_chemical_formula_weight 730.47
_space_group_crystal_system orthorhombic
_space_group_IT_number 33
_space_group_name_Hall 'P 2c -2n'
_space_group_name_H-M_alt 'P n a 21'
_symmetry_space_group_name_Hall 'P 2c -2n'
_symmetry_space_group_name_H-M 'P n a 21'
_atom_sites_solution_hydrogens mixed
_audit_block_doi 10.5517/ccdc.csd.cc1lzz1l
_audit_creation_date 2017-04-04
_audit_creation_method
;
Olex2 1.2
(compiled 2017.03.02 svn.r3394 for OlexSys, GUI svn.r5324)
;
_audit_update_record
;
2017-04-05 deposited with the CCDC.
2017-04-10 downloaded from the CCDC.
;
_cell_angle_alpha 90
_cell_angle_beta 90
_cell_angle_gamma 90
_cell_formula_units_Z 4
_cell_length_a 20.367(5)
_cell_length_b 18.976(5)
_cell_length_c 7.4600(17)
_cell_measurement_reflns_used 4982
_cell_measurement_temperature 100.0
_cell_measurement_theta_max 25.0
_cell_measurement_theta_min 2.0
_cell_volume 2883.2(12)
_computing_cell_refinement
;
CrystalClear-SM Expert 2.0 r15 (Rigaku, 2011)
;
_computing_data_collection
;
CrystalClear-SM Expert 2.0 r15 (Rigaku, 2011)
;
_computing_data_reduction
;
CrystalClear-SM Expert 2.0 r15 (Rigaku, 2011)
;
_computing_molecular_graphics 'Olex2 (Dolomanov et al., 2009)'
_computing_publication_material 'Olex2 (Dolomanov et al., 2009)'
_computing_structure_refinement 'ShelXL (Sheldrick, 2015)'
_computing_structure_solution "'ShelXT (Sheldrick, 2015)"
_diffrn_ambient_temperature 100.0
_diffrn_detector_area_resol_mean 13.6612
_diffrn_measured_fraction_theta_full 0.996
_diffrn_measured_fraction_theta_max 0.996
_diffrn_measurement_details
;
scan:
    Number of images: 629
               Slice: -69.0000 - 119.7000
         Image width: 0.3000
            Exp time: 20.0000
       Rotation axis: Omega
               Omega: 0.0000
                 Chi: 54.0000
                 Phi: 0.0000
                 XTD: 50.0494
              2theta: 29.5950
scan:
    Number of images: 629
               Slice: -69.0000 - 119.7000
         Image width: 0.3000
            Exp time: 20.0000
       Rotation axis: Omega
               Omega: 0.0000
                 Chi: 54.0000
                 Phi: 240.0000
                 XTD: 50.0494
              2theta: 29.5950
scan:
    Number of images: 629
               Slice: -69.0000 - 119.7000
         Image width: 0.3000
            Exp time: 15.0000
       Rotation axis: Omega
               Omega: 0.0000
                 Chi: 54.0000
                 Phi: 120.0000
                 XTD: 50.0494
              2theta: 29.5950
;
_diffrn_measurement_device_type 'Rigaku Mercury375R (2x2 bin mode)'
_diffrn_measurement_method '\w scans'
_diffrn_radiation_type MoK\a
_diffrn_radiation_wavelength 0.71073
_diffrn_reflns_av_R_equivalents 0.2218
_diffrn_reflns_av_unetI/netI 0.1374
_diffrn_reflns_Laue_measured_fraction_full 0.996
_diffrn_reflns_Laue_measured_fraction_max 0.996
_diffrn_reflns_limit_h_max 24
_diffrn_reflns_limit_h_min -24
_diffrn_reflns_limit_k_max 22
_diffrn_reflns_limit_k_min -22
_diffrn_reflns_limit_l_max 8
_diffrn_reflns_limit_l_min -8
_diffrn_reflns_number 24569
_diffrn_reflns_point_group_measured_fraction_full 0.995
_diffrn_reflns_point_group_measured_fraction_max 0.995
_diffrn_reflns_theta_full 25.000
_diffrn_reflns_theta_max 25.031
_diffrn_reflns_theta_min 2.368
_diffrn_standards_number 0
_exptl_absorpt_coefficient_mu 1.953
_exptl_absorpt_correction_T_max 1.000
_exptl_absorpt_correction_T_min 0.644
_exptl_absorpt_correction_type multi-scan
_exptl_absorpt_process_details 'Blessings, 1995'
_exptl_crystal_colour Colorless
_exptl_crystal_density_diffrn 1.683
_exptl_crystal_density_method "'not measured'"
_exptl_crystal_description Prism
_exptl_crystal_F_000 1470
_exptl_crystal_size_max 0.2
_exptl_crystal_size_mid 0.2
_exptl_crystal_size_min 0.2
_refine_diff_density_max 1.178
_refine_diff_density_min -0.867
_refine_diff_density_rms 0.143
_refine_ls_abs_structure_details
;
 Flack x determined using 1046 quotients [(I+)-(I-)]/[(I+)+(I-)]
 (Parsons, Flack and Wagner, Acta Cryst. B69 (2013) 249-259).
;
_refine_ls_abs_structure_Flack 0.01(2)
_refine_ls_extinction_method none
_refine_ls_goodness_of_fit_ref 1.049
_refine_ls_hydrogen_treatment constr
_refine_ls_matrix_type full
_refine_ls_number_parameters 400
_refine_ls_number_reflns 5071
_refine_ls_number_restraints 385
_refine_ls_restrained_S_all 1.019
_refine_ls_R_factor_all 0.1123
_refine_ls_R_factor_gt 0.0857
_refine_ls_shift/su_max 0.000
_refine_ls_shift/su_mean 0.000
_refine_ls_structure_factor_coef Fsqd
_refine_ls_weighting_details 'w=1/[\s^2^(Fo^2^)+(0.0226P)^2^+23.5246P] where P=(Fo^2^+2Fc^2^)/3'
_refine_ls_weighting_scheme calc
_refine_ls_wR_factor_gt 0.1789
_refine_ls_wR_factor_ref 0.1996
_reflns_Friedel_coverage 0.841
_reflns_Friedel_fraction_full 0.994
_reflns_Friedel_fraction_max 0.993
_reflns_number_gt 3692
_reflns_number_total 5071
_reflns_threshold_expression 'I > 2\s(I)'
_cod_data_source_file c6dt04505g2.cif
_cod_data_source_block complex-c4
_cod_original_formula_sum 'C32 H30.50 N5 O3.75 Pd Se'
_cod_database_code 7042669
_shelx_shelxl_version_number 2014/7
_shelx_space_group_comment
;
The symmetry employed for this shelxl refinement is uniquely defined
by the following loop, which should always be used as a source of
symmetry information in preference to the above space-group names.
They are only intended as comments.
;
_shelx_estimated_absorpt_t_max 0.696
_shelx_estimated_absorpt_t_min 0.696
_olex2_refinement_description
;
1. Fixed Uiso
 At 1.2 times of:
  All C(H) groups, All C(H,H) groups
 At 1.5 times of:
  All O(H,H) groups
2. Restrained distances
 O1-N5A \\sim O2A-N5A \\sim O3A-N5A \\sim O3B-N5B \\sim O1-N5B \\sim O2B-N5B
 with sigma of 0.02
3. Rigid body (RIGU) restrains
 All non-hydrogen atoms
 with sigma for 1-2 distances of 0.004 and sigma for 1-3 distances of 0.004
4. Others
 Fixed Sof: N5A(0.75) O2A(0.75) O3A(0.75) O1W(0.75) H1WA(0.75) H1WB(0.75)
 O3B(0.25) N5B(0.25) O2B(0.25)
5.a Riding coordinates:
 O1W(H1WA,H1WB)
5.b Secondary CH2 refined with riding coordinates:
 C26(H26A,H26B), C8(H8A,H8B), C15(H15A,H15B), C18(H18A,H18B), C17(H17A,H17B),
 C16(H16A,H16B)
5.c Aromatic/amide H refined with riding coordinates:
 C14(H14), C6(H6), C29(H29), C28(H28), C13(H13), C2AA(H2AA), C21(H21),
 C31(H31), C12(H12), C30(H30), C10(H10), C24(H24), C23(H23), C22(H22), C11(H11),
  C4(H4), C5(H5)
;
_olex2_submission_special_instructions 'No special instructions were received'

loop_
_space_group_symop_operation_xyz
'x, y, z'
'-x, -y, z+1/2'
'x+1/2, -y+1/2, z'
'-x+1/2, y+1/2, z+1/2'

loop_
_atom_site_label
_atom_site_type_symbol
_atom_site_fract_x
_atom_site_fract_y
_atom_site_fract_z
_atom_site_U_iso_or_equiv
_atom_site_adp_type
_atom_site_occupancy
_atom_site_site_symmetry_order
_atom_site_calc_flag
_atom_site_refinement_flags_posn
_atom_site_refinement_flags_adp
_atom_site_refinement_flags_occupancy
_atom_site_disorder_assembly
_atom_site_disorder_group
Pd1 Pd 0.47772(6) 0.28525(7) 0.3301(2) 0.0401(4) Uani 1 1 d . U . . .
Se1 Se 0.45113(10) 0.19095(12) 0.5498(3) 0.0546(6) Uani 1 1 d . U . . .
N4 N 0.6092(7) 0.2463(8) 0.4953(18) 0.031(3) Uani 1 1 d . U . . .
N3 N 0.5999(7) 0.3608(8) 0.437(2) 0.038(3) Uani 1 1 d . U . . .
C19 C 0.5680(8) 0.2956(9) 0.423(2) 0.028(3) Uani 1 1 d . U . . .
C9 C 0.3063(9) 0.4048(10) 0.447(3) 0.039(4) Uani 1 1 d . U . . .
N2 N 0.3327(8) 0.3146(9) 0.217(2) 0.043(4) Uani 1 1 d . U . . .
C25 C 0.6685(9) 0.2798(10) 0.547(3) 0.038(4) Uani 1 1 d . U . . .
C20 C 0.6627(9) 0.3521(10) 0.516(3) 0.041(4) Uani 1 1 d . U . . .
C14 C 0.2480(9) 0.4435(10) 0.468(3) 0.044(4) Uani 1 1 d . U . . .
H14 H 0.2260 0.4604 0.3679 0.052 Uiso 1 1 calc R . . . .
C6 C 0.2123(9) 0.2994(11) 0.128(3) 0.043(4) Uani 1 1 d . U . . .
H6 H 0.1991 0.3460 0.1414 0.051 Uiso 1 1 calc R . . . .
C29 C 0.5470(8) 0.4445(9) -0.142(3) 0.037(4) Uani 1 1 d . U . . .
H29 H 0.5614 0.4731 -0.2352 0.044 Uiso 1 1 calc R . . . .
C28 C 0.5662(8) 0.4583(9) 0.030(3) 0.037(4) Uani 1 1 d . U . . .
H28 H 0.5928 0.4969 0.0536 0.044 Uiso 1 1 calc R . . . .
N1 N 0.3627(8) 0.2060(9) 0.189(3) 0.050(4) Uani 1 1 d . U . . .
C13 C 0.2237(10) 0.4565(11) 0.635(3) 0.050(5) Uani 1 1 d . U . . .
H13 H 0.1847 0.4816 0.6470 0.060 Uiso 1 1 calc R . . . .
C2AA C 0.2515(10) 0.1563(11) 0.093(3) 0.052(5) Uani 1 1 d . U . . .
H2AA H 0.2639 0.1093 0.0818 0.062 Uiso 1 1 calc R . . . .
C21 C 0.7116(8) 0.3994(10) 0.551(3) 0.045(4) Uani 1 1 d . U . . .
H21 H 0.7078 0.4469 0.5222 0.054 Uiso 1 1 calc R . . . .
C31 C 0.4851(9) 0.3441(10) -0.041(3) 0.039(4) Uani 1 1 d . U . . .
H31 H 0.4582 0.3058 -0.0674 0.046 Uiso 1 1 calc R . . . .
C32 C 0.5039(8) 0.3572(9) 0.133(3) 0.034(3) Uani 1 1 d . U . . .
C12 C 0.2575(10) 0.4321(10) 0.790(3) 0.052(5) Uani 1 1 d . U . . .
H12 H 0.2410 0.4408 0.9043 0.062 Uiso 1 1 calc R . . . .
C30 C 0.5065(7) 0.3881(9) -0.177(4) 0.042(4) Uani 1 1 d . U . . .
H30 H 0.4932 0.3794 -0.2940 0.051 Uiso 1 1 calc R . . . .
C10 C 0.3404(9) 0.3812(9) 0.594(3) 0.040(4) Uani 1 1 d . U . . .
H10 H 0.3794 0.3564 0.5794 0.048 Uiso 1 1 calc R . . . .
C26 C 0.5726(8) 0.4255(9) 0.356(3) 0.036(4) Uani 1 1 d . U . . .
H26A H 0.6069 0.4608 0.3486 0.043 Uiso 1 1 calc R . . . .
H26B H 0.5383 0.4437 0.4336 0.043 Uiso 1 1 calc R . . . .
C27 C 0.5450(8) 0.4129(9) 0.174(3) 0.033(3) Uani 1 1 d . U . . .
C24 C 0.7250(9) 0.2497(11) 0.625(3) 0.042(4) Uani 1 1 d . U . . .
H24 H 0.7290 0.2019 0.6502 0.051 Uiso 1 1 calc R . . . .
C23 C 0.7735(9) 0.2980(11) 0.661(3) 0.046(4) Uani 1 1 d . U . . .
H23 H 0.8128 0.2809 0.7070 0.055 Uiso 1 1 calc R . . . .
C2 C 0.2957(9) 0.2074(10) 0.148(3) 0.041(4) Uani 1 1 d . U . . .
C22 C 0.7689(9) 0.3710(11) 0.634(3) 0.043(4) Uani 1 1 d . U . . .
H22 H 0.8029 0.4006 0.6693 0.052 Uiso 1 1 calc R . . . .
C8 C 0.3340(9) 0.3888(10) 0.264(3) 0.040(4) Uani 1 1 d . U . . .
H8A H 0.3092 0.4149 0.1750 0.049 Uiso 1 1 calc R . . . .
H8B H 0.3790 0.4053 0.2595 0.049 Uiso 1 1 calc R . . . .
C11 C 0.3158(10) 0.3950(10) 0.766(3) 0.044(4) Uani 1 1 d . U . . .
H11 H 0.3388 0.3791 0.8660 0.053 Uiso 1 1 calc R . . . .
C4 C 0.1874(10) 0.1783(12) 0.054(4) 0.059(5) Uani 1 1 d . U . . .
H4 H 0.1564 0.1454 0.0170 0.070 Uiso 1 1 calc R . . . .
C0AA C 0.3857(9) 0.2702(10) 0.236(3) 0.043(4) Uani 1 1 d . U . . .
C5 C 0.1700(10) 0.2470(12) 0.071(3) 0.047(4) Uani 1 1 d . U . . .
H5 H 0.1271 0.2595 0.0432 0.056 Uiso 1 1 calc R . . . .
C15 C 0.4074(10) 0.1459(10) 0.194(3) 0.048(4) Uani 1 1 d . U . . .
H15A H 0.4485 0.1595 0.1382 0.057 Uiso 1 1 calc R . . . .
H15B H 0.3887 0.1081 0.1228 0.057 Uiso 1 1 calc R . . . .
C18 C 0.5941(9) 0.1735(10) 0.486(3) 0.039(4) Uani 1 1 d . U . . .
H18A H 0.6330 0.1461 0.5145 0.047 Uiso 1 1 calc R . . . .
H18B H 0.5805 0.1615 0.3655 0.047 Uiso 1 1 calc R . . . .
C7 C 0.2765(9) 0.2768(11) 0.163(3) 0.043(4) Uani 1 1 d . U . . .
C17 C 0.5381(9) 0.1545(12) 0.621(3) 0.058(6) Uani 1 1 d . U . . .
H17A H 0.5492 0.1733 0.7379 0.070 Uiso 1 1 calc R . . . .
H17B H 0.5355 0.1036 0.6317 0.070 Uiso 1 1 calc R . . . .
C16 C 0.4221(10) 0.1172(11) 0.386(3) 0.052(5) Uani 1 1 d . U . . .
H16A H 0.4559 0.0812 0.3780 0.062 Uiso 1 1 calc R . . . .
H16B H 0.3828 0.0953 0.4335 0.062 Uiso 1 1 calc R . . . .
O1 O 0.6463(8) 0.0279(9) 0.103(3) 0.073(5) Uani 1 1 d D U . . .
N5A N 0.5894(11) 0.0524(14) 0.083(5) 0.086(9) Uani 0.75 1 d D U P A 1
O2A O 0.5733(13) 0.1145(16) 0.056(5) 0.108(10) Uani 0.75 1 d D U P A 1
O3A O 0.5403(15) 0.0195(18) 0.138(6) 0.130(12) Uani 0.75 1 d D U P A 1
O1W O 0.418(3) 0.015(4) -0.039(9) 0.34(5) Uani 0.75 1 d . U P B 1
H1WA H 0.4513 0.0215 0.0283 0.510 Uiso 0.75 1 d R . P B 1
H1WB H 0.4275 -0.0167 -0.1165 0.510 Uiso 0.75 1 d R . P B 1
O3B O 0.578(4) -0.001(4) 0.291(11) 0.09(2) Uiso 0.25 1 d D U P A 2
N5B N 0.595(3) 0.043(5) 0.179(10) 0.08(3) Uiso 0.25 1 d D U P A 2
O2B O 0.555(3) 0.082(4) 0.103(9) 0.059(19) Uiso 0.25 1 d D U P A 2

loop_
_atom_site_aniso_label
_atom_site_aniso_U_11
_atom_site_aniso_U_22
_atom_site_aniso_U_33
_atom_site_aniso_U_23
_atom_site_aniso_U_13
_atom_site_aniso_U_12
Pd1 0.0262(7) 0.0411(7) 0.0532(8) 0.0119(9) 0.0060(8) 0.0010(6)
Se1 0.0330(11) 0.0608(13) 0.0701(15) 0.0303(13) 0.0093(11) 0.0009(9)
N4 0.030(6) 0.035(6) 0.029(7) 0.011(5) 0.013(5) 0.004(4)
N3 0.030(6) 0.045(6) 0.040(8) 0.013(6) 0.006(5) 0.002(4)
C19 0.026(6) 0.038(6) 0.019(7) 0.007(5) 0.010(5) 0.007(4)
C9 0.037(8) 0.036(9) 0.045(7) 0.007(6) -0.007(6) -0.003(6)
N2 0.037(6) 0.040(6) 0.052(9) 0.003(6) -0.002(6) -0.006(5)
C25 0.029(6) 0.045(7) 0.041(10) 0.010(7) 0.004(6) 0.004(5)
C20 0.034(6) 0.045(7) 0.044(10) 0.006(6) 0.001(6) 0.006(5)
C14 0.037(8) 0.037(9) 0.057(9) 0.004(7) -0.007(6) -0.003(7)
C6 0.033(7) 0.056(9) 0.039(10) 0.000(8) -0.005(6) -0.006(6)
C29 0.029(8) 0.035(8) 0.046(8) 0.005(7) 0.006(6) 0.004(6)
C28 0.027(8) 0.036(8) 0.048(7) 0.004(6) 0.004(6) 0.006(6)
N1 0.041(6) 0.040(6) 0.070(11) 0.013(6) 0.005(6) -0.008(5)
C13 0.041(9) 0.045(11) 0.064(9) 0.001(8) 0.001(7) -0.008(8)
C2AA 0.051(8) 0.051(9) 0.054(12) -0.006(8) 0.019(7) -0.017(6)
C21 0.036(7) 0.046(8) 0.054(11) 0.001(8) 0.004(7) 0.004(5)
C31 0.030(9) 0.037(8) 0.049(7) 0.004(6) -0.003(6) -0.005(7)
C32 0.018(7) 0.033(7) 0.050(7) -0.001(5) 0.001(5) 0.009(5)
C12 0.057(9) 0.034(9) 0.065(10) -0.002(8) -0.007(7) -0.007(7)
C30 0.028(8) 0.044(8) 0.055(8) 0.005(7) 0.003(8) 0.001(6)
C10 0.037(8) 0.031(9) 0.051(7) 0.010(6) -0.009(6) -0.004(6)
C26 0.031(8) 0.032(7) 0.045(8) 0.003(6) 0.002(6) 0.003(5)
C27 0.022(7) 0.031(7) 0.047(7) 0.001(5) 0.006(5) 0.013(5)
C24 0.027(7) 0.054(9) 0.047(10) 0.017(8) 0.005(6) 0.010(6)
C23 0.032(8) 0.065(9) 0.040(11) 0.011(8) 0.007(7) 0.004(6)
C2 0.037(6) 0.048(7) 0.038(9) 0.006(7) 0.017(6) -0.007(5)
C22 0.032(8) 0.065(9) 0.032(9) 0.008(8) 0.008(7) 0.003(6)
C8 0.031(9) 0.042(7) 0.048(8) 0.006(6) -0.011(6) -0.002(6)
C11 0.049(9) 0.034(9) 0.049(8) 0.010(7) -0.008(6) -0.008(7)
C4 0.048(8) 0.065(9) 0.064(13) -0.009(9) 0.017(8) -0.014(6)
C0AA 0.032(6) 0.039(7) 0.059(11) 0.017(6) 0.006(6) -0.006(5)
C5 0.044(8) 0.064(9) 0.032(10) -0.003(8) 0.002(7) -0.016(6)
C15 0.042(9) 0.037(8) 0.064(10) 0.025(7) 0.015(7) -0.011(6)
C18 0.035(8) 0.039(7) 0.044(10) 0.006(6) 0.002(7) 0.000(6)
C7 0.031(6) 0.049(7) 0.048(11) 0.002(7) -0.002(6) -0.010(5)
C17 0.034(8) 0.065(12) 0.075(12) 0.038(10) 0.008(7) 0.008(7)
C16 0.043(10) 0.042(9) 0.071(10) 0.034(7) 0.016(7) -0.002(7)
O1 0.064(9) 0.070(10) 0.086(12) -0.028(10) 0.011(9) -0.010(7)
N5A 0.058(11) 0.080(14) 0.12(3) -0.040(15) 0.005(12) -0.012(9)
O2A 0.076(15) 0.095(13) 0.15(3) -0.031(15) 0.012(17) -0.001(10)
O3A 0.088(14) 0.121(18) 0.18(3) -0.037(18) 0.037(16) -0.025(12)
O1W 0.27(7) 0.41(9) 0.34(8) -0.28(7) 0.23(6) -0.15(6)

loop_
_atom_type_symbol
_atom_type_description
_atom_type_scat_dispersion_real
_atom_type_scat_dispersion_imag
_atom_type_scat_source
C C 0.0033 0.0016 'International Tables Vol C Tables 4.2.6.8 and 6.1.1.4'
H H 0.0000 0.0000 'International Tables Vol C Tables 4.2.6.8 and 6.1.1.4'
N N 0.0061 0.0033 'International Tables Vol C Tables 4.2.6.8 and 6.1.1.4'
O O 0.0106 0.0060 'International Tables Vol C Tables 4.2.6.8 and 6.1.1.4'
Pd Pd -0.9988 1.0072 'International Tables Vol C Tables 4.2.6.8 and 6.1.1.4'
Se Se -0.0929 2.2259 'International Tables Vol C Tables 4.2.6.8 and 6.1.1.4'

loop_
_geom_angle_atom_site_label_1
_geom_angle_atom_site_label_2
_geom_angle_atom_site_label_3
_geom_angle
C19 Pd1 Se1 92.4(5)
C19 Pd1 C32 86.9(7)
C19 Pd1 C0AA 177.6(8)
C32 Pd1 Se1 174.9(5)
C0AA Pd1 Se1 85.8(5)
C0AA Pd1 C32 94.8(7)
C17 Se1 Pd1 103.5(6)
C16 Se1 Pd1 99.7(5)
C16 Se1 C17 100.9(10)
C19 N4 C25 108.8(14)
C19 N4 C18 121.1(15)
C18 N4 C25 129.4(14)
C19 N3 C20 110.2(15)
C19 N3 C26 122.1(15)
C20 N3 C26 127.4(15)
N4 C19 Pd1 129.9(13)
N4 C19 N3 107.0(15)
N3 C19 Pd1 123.0(12)
C14 C9 C8 121.7(17)
C10 C9 C14 120.4(19)
C10 C9 C8 117.9(16)
C0AA N2 C8 123.7(16)
C0AA N2 C7 110.8(17)
C7 N2 C8 125.2(16)
C20 C25 N4 108.9(15)
C20 C25 C24 122.3(18)
C24 C25 N4 128.7(17)
C25 C20 N3 105.0(16)
C21 C20 N3 131.2(18)
C21 C20 C25 123.6(18)
C9 C14 H14 119.7
C13 C14 C9 120.5(19)
C13 C14 H14 119.7
C5 C6 H6 122.6
C5 C6 C7 115(2)
C7 C6 H6 122.6
C28 C29 H29 120.1
C28 C29 C30 120(2)
C30 C29 H29 120.1
C29 C28 H28 119.9
C29 C28 C27 120.1(17)
C27 C28 H28 119.9
C2 N1 C15 128.9(17)
C0AA N1 C2 112.2(17)
C0AA N1 C15 118.9(17)
C14 C13 H13 119.7
C14 C13 C12 120.6(19)
C12 C13 H13 119.7
C2 C2AA H2AA 121.4
C2 C2AA C4 117(2)
C4 C2AA H2AA 121.4
C20 C21 H21 122.2
C20 C21 C22 115.5(19)
C22 C21 H21 122.2
C32 C31 H31 120.3
C32 C31 C30 119.5(18)
C30 C31 H31 120.3
C31 C32 Pd1 118.5(14)
C31 C32 C27 121.2(18)
C27 C32 Pd1 119.9(14)
C13 C12 H12 120.9
C11 C12 C13 118(2)
C11 C12 H12 120.9
C29 C30 C31 121(2)
C29 C30 H30 119.3
C31 C30 H30 119.3
C9 C10 H10 120.3
C9 C10 C11 119.3(18)
C11 C10 H10 120.3
N3 C26 H26A 109.1
N3 C26 H26B 109.1
N3 C26 C27 112.3(15)
H26A C26 H26B 107.9
C27 C26 H26A 109.1
C27 C26 H26B 109.1
C28 C27 C26 118.3(16)
C32 C27 C28 117.9(17)
C32 C27 C26 123.7(17)
C25 C24 H24 123.3
C23 C24 C25 113.3(19)
C23 C24 H24 123.3
C24 C23 H23 117.2
C24 C23 C22 125.7(19)
C22 C23 H23 117.2
C2AA C2 N1 133(2)
C7 C2 N1 106.0(17)
C7 C2 C2AA 121(2)
C21 C22 H22 120.3
C23 C22 C21 119.3(19)
C23 C22 H22 120.3
C9 C8 H8A 108.8
C9 C8 H8B 108.8
N2 C8 C9 113.9(17)
N2 C8 H8A 108.8
N2 C8 H8B 108.8
H8A C8 H8B 107.7
C12 C11 C10 121(2)
C12 C11 H11 119.5
C10 C11 H11 119.5
C2AA C4 H4 119.7
C5 C4 C2AA 121(2)
C5 C4 H4 119.7
N2 C0AA Pd1 132.6(15)
N1 C0AA Pd1 122.5(14)
N1 C0AA N2 104.7(17)
C6 C5 H5 118.0
C4 C5 C6 124(2)
C4 C5 H5 118.0
N1 C15 H15A 108.6
N1 C15 H15B 108.6
N1 C15 C16 114.6(18)
H15A C15 H15B 107.6
C16 C15 H15A 108.6
C16 C15 H15B 108.6
N4 C18 H18A 109.5
N4 C18 H18B 109.5
N4 C18 C17 110.7(16)
H18A C18 H18B 108.1
C17 C18 H18A 109.5
C17 C18 H18B 109.5
C6 C7 N2 131.1(19)
C2 C7 N2 106.2(17)
C2 C7 C6 122.7(18)
Se1 C17 H17A 108.8
Se1 C17 H17B 108.8
C18 C17 Se1 113.7(14)
C18 C17 H17A 108.8
C18 C17 H17B 108.8
H17A C17 H17B 107.7
Se1 C16 H16A 109.1
Se1 C16 H16B 109.1
C15 C16 Se1 112.5(14)
C15 C16 H16A 109.1
C15 C16 H16B 109.1
H16A C16 H16B 107.8
O2A N5A O1 128(3)
O2A N5A O3A 108(3)
O3A N5A O1 121(3)
H1WA O1W H1WB 109.5
O1 N5B O3B 112(6)
O1 N5B O2B 119(6)
O2B N5B O3B 123(7)

loop_
_geom_bond_atom_site_label_1
_geom_bond_atom_site_label_2
_geom_bond_distance
Pd1 Se1 2.486(3)
Pd1 C19 1.976(17)
Pd1 C32 2.078(19)
Pd1 C0AA 2.022(19)
Se1 C17 1.974(19)
Se1 C16 1.95(2)
N4 C19 1.37(2)
N4 C25 1.42(2)
N4 C18 1.42(2)
N3 C19 1.40(2)
N3 C20 1.42(2)
N3 C26 1.47(2)
C9 C14 1.40(3)
C9 C10 1.37(3)
C9 C8 1.51(3)
N2 C8 1.45(2)
N2 C0AA 1.38(2)
N2 C7 1.41(2)
C25 C20 1.40(2)
C25 C24 1.41(2)
C20 C21 1.37(3)
C14 H14 0.9300
C14 C13 1.36(3)
C6 H6 0.9300
C6 C5 1.38(3)
C6 C7 1.40(3)
C29 H29 0.9300
C29 C28 1.36(3)
C29 C30 1.38(2)
C28 H28 0.9300
C28 C27 1.45(3)
N1 C2 1.40(2)
N1 C0AA 1.35(3)
N1 C15 1.46(2)
C13 H13 0.9300
C13 C12 1.43(3)
C2AA H2AA 0.9300
C2AA C2 1.39(3)
C2AA C4 1.40(3)
C21 H21 0.9300
C21 C22 1.43(3)
C31 H31 0.9300
C31 C32 1.38(3)
C31 C30 1.38(3)
C32 C27 1.38(3)
C12 H12 0.9300
C12 C11 1.39(3)
C30 H30 0.9300
C10 H10 0.9300
C10 C11 1.41(3)
C26 H26A 0.9700
C26 H26B 0.9700
C26 C27 1.49(3)
C24 H24 0.9300
C24 C23 1.37(3)
C23 H23 0.9300
C23 C22 1.40(3)
C2 C7 1.38(3)
C22 H22 0.9300
C8 H8A 0.9700
C8 H8B 0.9700
C11 H11 0.9300
C4 H4 0.9300
C4 C5 1.36(3)
C5 H5 0.9300
C15 H15A 0.9700
C15 H15B 0.9700
C15 C16 1.56(3)
C18 H18A 0.9700
C18 H18B 0.9700
C18 C17 1.56(3)
C17 H17A 0.9700
C17 H17B 0.9700
C16 H16A 0.9700
C16 H16B 0.9700
O1 N5A 1.26(2)
O1 N5B 1.23(3)
N5A O2A 1.24(2)
N5A O3A 1.25(2)
O1W H1WA 0.8501
O1W H1WB 0.8500
O3B N5B 1.24(3)
N5B O2B 1.23(3)

loop_
_geom_torsion_atom_site_label_1
_geom_torsion_atom_site_label_2
_geom_torsion_atom_site_label_3
_geom_torsion_atom_site_label_4
_geom_torsion
Pd1 C32 C27 C28 175.0(11)
Pd1 C32 C27 C26 0(2)
N4 C25 C20 N3 -3(2)
N4 C25 C20 C21 -179.6(19)
N4 C25 C24 C23 -178.8(19)
N4 C18 C17 Se1 71(2)
N3 C20 C21 C22 -179.8(19)
N3 C26 C27 C28 -128.4(16)
N3 C26 C27 C32 47(2)
C19 N4 C25 C20 4(2)
C19 N4 C25 C24 -179.6(19)
C19 N4 C18 C17 -74(2)
C19 N3 C20 C25 2(2)
C19 N3 C20 C21 178(2)
C19 N3 C26 C27 -42(2)
C9 C14 C13 C12 1(3)
C9 C10 C11 C12 0(3)
C25 N4 C19 Pd1 -178.7(13)
C25 N4 C19 N3 -2.7(18)
C25 N4 C18 C17 117(2)
C25 C20 C21 C22 -4(3)
C25 C24 C23 C22 3(3)
C20 N3 C19 Pd1 177.1(12)
C20 N3 C19 N4 0.7(19)
C20 N3 C26 C27 130.0(19)
C20 C25 C24 C23 -3(3)
C20 C21 C22 C23 5(3)
C14 C9 C10 C11 1(3)
C14 C9 C8 N2 -113(2)
C14 C13 C12 C11 0(3)
C29 C28 C27 C32 -2(2)
C29 C28 C27 C26 173.8(15)
C28 C29 C30 C31 -1(3)
N1 C2 C7 N2 -1(2)
N1 C2 C7 C6 178.7(19)
N1 C15 C16 Se1 -52(2)
C13 C12 C11 C10 -1(3)
C2AA C2 C7 N2 -178.9(18)
C2AA C2 C7 C6 1(3)
C2AA C4 C5 C6 -1(4)
C31 C32 C27 C28 2(3)
C31 C32 C27 C26 -173.4(17)
C32 C31 C30 C29 1(3)
C30 C29 C28 C27 1(2)
C30 C31 C32 Pd1 -174.7(13)
C30 C31 C32 C27 -1(3)
C10 C9 C14 C13 -2(3)
C10 C9 C8 N2 68(2)
C26 N3 C19 Pd1 -10(2)
C26 N3 C19 N4 174.0(15)
C26 N3 C20 C25 -171.3(18)
C26 N3 C20 C21 5(3)
C24 C25 C20 N3 179.9(18)
C24 C25 C20 C21 4(3)
C24 C23 C22 C21 -5(3)
C2 N1 C0AA Pd1 173.1(14)
C2 N1 C0AA N2 -2(2)
C2 N1 C15 C16 -101(3)
C2 C2AA C4 C5 0(3)
C8 C9 C14 C13 179(2)
C8 C9 C10 C11 -179.8(17)
C8 N2 C0AA Pd1 2(3)
C8 N2 C0AA N1 176.2(18)
C8 N2 C7 C6 5(3)
C8 N2 C7 C2 -174.7(18)
C4 C2AA C2 N1 -177(2)
C4 C2AA C2 C7 0(3)
C0AA N2 C8 C9 -98(2)
C0AA N2 C7 C6 180(2)
C0AA N2 C7 C2 0(2)
C0AA N1 C2 C2AA 179(2)
C0AA N1 C2 C7 2(2)
C0AA N1 C15 C16 76(2)
C5 C6 C7 N2 178(2)
C5 C6 C7 C2 -2(3)
C15 N1 C2 C2AA -3(4)
C15 N1 C2 C7 180(2)
C15 N1 C0AA Pd1 -5(3)
C15 N1 C0AA N2 180.0(17)
C18 N4 C19 Pd1 10(2)
C18 N4 C19 N3 -173.6(14)
C18 N4 C25 C20 173.7(16)
C18 N4 C25 C24 -10(3)
C7 N2 C8 C9 76(2)
C7 N2 C0AA Pd1 -173.3(16)
C7 N2 C0AA N1 1(2)
C7 C6 C5 C4 2(3)
